data_1010142
loop_
_publ_author_name
'Strada, M'

_publ_section_title
;
La struttura cristallina di alcuni fosfati ed arseniati di metalli
trivalenti. I. Fosfato ed arseniato di alluminio
;
_journal_coden_ASTM GCITA9
_journal_name_full 'Gazzetta Chimica Italiana'
_journal_page_first 653
_journal_page_last 662
_journal_volume 64
_journal_year 1934
_chemical_formula_structural 'Al P O4'
_chemical_formula_sum 'Al O4 P'
_chemical_name_systematic 'Aluminium phosphate'
_space_group_IT_number 82
_symmetry_cell_setting tetragonal
_symmetry_Int_Tables_number 82
_symmetry_space_group_name_Hall 'I -4'
_symmetry_space_group_name_H-M 'I -4'
_cell_angle_alpha 90
_cell_angle_beta 90
_cell_angle_gamma 90
_cell_formula_units_Z 2
_cell_length_a 4.85(1)
_cell_length_b 4.85(1)
_cell_length_c 6.60(1)
_cell_volume 155.2
_exptl_crystal_density_meas 2.31
_cod_database_code 1010142

loop_
_symmetry_equiv_pos_as_xyz
x,y,z
-x,-y,z
y,-x,-z
-y,x,-z
1/2+x,1/2+y,1/2+z
1/2-x,1/2-y,1/2+z
1/2+y,1/2-x,1/2-z
1/2-y,1/2+x,1/2-z

loop_
_atom_site_label
_atom_site_type_symbol
_atom_site_symmetry_multiplicity
_atom_site_Wyckoff_symbol
_atom_site_fract_x
_atom_site_fract_y
_atom_site_fract_z
_atom_site_occupancy
_atom_site_attached_hydrogens
_atom_site_calc_flag
Al1 Al3+ 2 a 0. 0. 0. 1. 0 d
P1 P5+ 2 d 0.5 0. 0.25 1. 0 d
O1 O2- 8 g 0.2599 0.238 0.13 1. 0 d

loop_
_atom_type_symbol
_atom_type_oxidation_number
Al3+ 3.000
P5+ 5.000
O2- -2.000
